data_7154277
loop_
_publ_author_name
'Malwal, Satish R.'
'Chakrapani, Harinath'

_publ_section_title
;
 Benzosulfones as photochemically activated sulfur dioxide (SO2) donors.
;
_journal_issue 8
_journal_name_full 'Organic &amp; biomolecular chemistry'
_journal_page_first 2399
_journal_page_last 2406
_journal_paper_doi 10.1039/c4ob02466d
_journal_volume 13
_journal_year 2015
_chemical_formula_sum 'C14 H11 F O2 S'
_chemical_formula_weight 262.29
_chemical_name_systematic
;
?
;
_space_group_IT_number 14
_symmetry_cell_setting monoclinic
_symmetry_space_group_name_Hall '-P 2ybc'
_symmetry_space_group_name_H-M 'P 1 21/c 1'
_atom_sites_solution_hydrogens geom
_atom_sites_solution_primary direct
_atom_sites_solution_secondary difmap
_audit_block_doi 10.5517/cczfthp
_audit_creation_method SHELXL-97
_audit_update_record
;
2012-10-22 deposited with the CCDC.
2015-01-07 downloaded from the CCDC.
;
_cell_angle_alpha 90.00
_cell_angle_beta 104.523(3)
_cell_angle_gamma 90.00
_cell_formula_units_Z 4
_cell_length_a 11.4383(13)
_cell_length_b 11.6596(15)
_cell_length_c 9.4849(12)
_cell_measurement_reflns_used 4142
_cell_measurement_temperature 296(2)
_cell_measurement_theta_max 28.21
_cell_measurement_theta_min 2.54
_cell_volume 1224.5(3)
_computing_cell_refinement 'Bruker SMART'
_computing_data_collection 'Bruker SMART'
_computing_data_reduction 'Bruker SAINT'
_computing_molecular_graphics 'Bruker SHELXTL'
_computing_publication_material 'Bruker SHELXTL'
_computing_structure_refinement 'SHELXL-97 (Sheldrick, 2008)'
_computing_structure_solution 'SHELXS-97 (Sheldrick, 2008)'
_diffrn_ambient_temperature 296(2)
_diffrn_measured_fraction_theta_full 0.996
_diffrn_measured_fraction_theta_max 0.996
_diffrn_measurement_device_type 'CCD area detector'
_diffrn_measurement_method 'phi and omega scans'
_diffrn_radiation_monochromator graphite
_diffrn_radiation_source 'fine-focus sealed tube'
_diffrn_radiation_type MoK\a
_diffrn_radiation_wavelength 0.71073
_diffrn_reflns_av_R_equivalents 0.0233
_diffrn_reflns_av_sigmaI/netI 0.0251
_diffrn_reflns_limit_h_max 15
_diffrn_reflns_limit_h_min -15
_diffrn_reflns_limit_k_max 15
_diffrn_reflns_limit_k_min -15
_diffrn_reflns_limit_l_max 10
_diffrn_reflns_limit_l_min -12
_diffrn_reflns_number 9509
_diffrn_reflns_theta_full 28.35
_diffrn_reflns_theta_max 28.35
_diffrn_reflns_theta_min 1.84
_exptl_absorpt_coefficient_mu 0.267
_exptl_absorpt_correction_T_max 0.7457
_exptl_absorpt_correction_T_min 0.6989
_exptl_absorpt_correction_type multi-scan
_exptl_absorpt_process_details SADABS
_exptl_crystal_colour colourless
_exptl_crystal_density_diffrn 1.423
_exptl_crystal_density_method 'not measured'
_exptl_crystal_description prism
_exptl_crystal_F_000 544
_exptl_crystal_size_max 0.30
_exptl_crystal_size_mid 0.21
_exptl_crystal_size_min 0.052
_refine_diff_density_max 0.361
_refine_diff_density_min -0.361
_refine_diff_density_rms 0.051
_refine_ls_extinction_method none
_refine_ls_goodness_of_fit_ref 1.491
_refine_ls_hydrogen_treatment constr
_refine_ls_matrix_type full
_refine_ls_number_parameters 163
_refine_ls_number_reflns 3047
_refine_ls_number_restraints 0
_refine_ls_restrained_S_all 1.491
_refine_ls_R_factor_all 0.0422
_refine_ls_R_factor_gt 0.0341
_refine_ls_shift/su_max 0.001
_refine_ls_shift/su_mean 0.000
_refine_ls_structure_factor_coef Fsqd
_refine_ls_weighting_details 'calc w=1/[\s^2^(Fo^2^)+(0.0458P)^2^+0.0000P] where P=(Fo^2^+2Fc^2^)/3'
_refine_ls_weighting_scheme calc
_refine_ls_wR_factor_gt 0.0999
_refine_ls_wR_factor_ref 0.1042
_reflns_number_gt 2601
_reflns_number_total 3047
_reflns_threshold_expression >2sigma(I)
_cod_data_source_file c4ob02466d2.cif
_cod_data_source_block tr1
_cod_depositor_comments 'Adding full bibliography for 7154277.cif.'
_cod_original_sg_symbol_H-M P2(1)/c
_cod_database_code 7154277

loop_
_symmetry_equiv_pos_as_xyz
'x, y, z'
'-x, y+1/2, -z+1/2'
'-x, -y, -z'
'x, -y-1/2, z-1/2'

loop_
_atom_site_label
_atom_site_type_symbol
_atom_site_fract_x
_atom_site_fract_y
_atom_site_fract_z
_atom_site_U_iso_or_equiv
_atom_site_adp_type
_atom_site_occupancy
_atom_site_symmetry_multiplicity
_atom_site_calc_flag
_atom_site_refinement_flags
S1 S 0.04847(3) 0.71378(3) 0.23033(4) 0.02145(12) Uani 1 1 d .
F1 F 0.33485(9) 0.23805(8) 0.41120(12) 0.0415(3) Uani 1 1 d .
O1 O -0.05544(9) 0.66723(9) 0.12770(11) 0.0311(3) Uani 1 1 d .
O2 O 0.06138(9) 0.68973(10) 0.38296(11) 0.0308(3) Uani 1 1 d .
C1 C 0.29879(13) 0.34358(12) 0.35629(17) 0.0282(3) Uani 1 1 d .
C2 C 0.23340(12) 0.35240(12) 0.21429(16) 0.0263(3) Uani 1 1 d .
H11 H 0.2118 0.2875 0.1567 0.032 Uiso 1 1 calc R
C3 C 0.20032(11) 0.46139(12) 0.15897(15) 0.0222(3) Uani 1 1 d .
H10 H 0.1568 0.4696 0.0626 0.027 Uiso 1 1 calc R
C4 C 0.23140(12) 0.55836(11) 0.24570(15) 0.0217(3) Uani 1 1 d .
C5 C 0.18838(12) 0.67438(11) 0.18339(14) 0.0207(3) Uani 1 1 d .
H9 H 0.1724 0.6701 0.0771 0.025 Uiso 1 1 calc R
C6 C 0.26606(12) 0.77846(11) 0.23465(15) 0.0206(3) Uani 1 1 d .
C7 C 0.39152(13) 0.78086(12) 0.26736(18) 0.0273(3) Uani 1 1 d .
H6 H 0.4347 0.7148 0.2583 0.033 Uiso 1 1 calc R
C8 C 0.45186(12) 0.88279(14) 0.31372(18) 0.0307(3) Uani 1 1 d .
H5 H 0.5357 0.8851 0.3350 0.037 Uiso 1 1 calc R
C9 C 0.38794(12) 0.98086(13) 0.32842(16) 0.0273(3) Uani 1 1 d .
H1 H 0.4294 1.0484 0.3605 0.033 Uiso 1 1 calc R
C10 C 0.29665(14) 0.54496(13) 0.39047(16) 0.0307(3) Uani 1 1 d .
H3 H 0.3170 0.6090 0.4500 0.037 Uiso 1 1 calc R
C11 C 0.33118(15) 0.43686(14) 0.44562(17) 0.0336(4) Uani 1 1 d .
H2 H 0.3755 0.4276 0.5415 0.040 Uiso 1 1 calc R
C12 C 0.06591(11) 0.86434(12) 0.20867(15) 0.0222(3) Uani 1 1 d .
H7 H 0.0304 0.8882 0.1092 0.027 Uiso 1 1 calc R
H8 H 0.0297 0.9079 0.2739 0.027 Uiso 1 1 calc R
C13 C 0.20162(11) 0.87820(11) 0.24804(14) 0.0195(3) Uani 1 1 d .
C14 C 0.26267(12) 0.97971(12) 0.29592(15) 0.0232(3) Uani 1 1 d .
H4 H 0.2201 1.0459 0.3060 0.028 Uiso 1 1 calc R

loop_
_atom_site_aniso_label
_atom_site_aniso_U_11
_atom_site_aniso_U_22
_atom_site_aniso_U_33
_atom_site_aniso_U_23
_atom_site_aniso_U_13
_atom_site_aniso_U_12
S1 0.02019(18) 0.02467(19) 0.01930(19) -0.00324(13) 0.00461(14) -0.00376(12)
F1 0.0459(6) 0.0238(5) 0.0518(7) 0.0081(4) 0.0068(5) 0.0078(4)
O1 0.0248(5) 0.0345(6) 0.0312(6) -0.0083(5) 0.0017(4) -0.0100(4)
O2 0.0344(6) 0.0377(6) 0.0224(5) 0.0006(5) 0.0114(5) -0.0033(5)
C1 0.0286(7) 0.0218(7) 0.0356(8) 0.0038(6) 0.0107(6) 0.0038(6)
C2 0.0248(7) 0.0216(7) 0.0343(8) -0.0070(6) 0.0107(6) -0.0029(5)
C3 0.0206(6) 0.0255(7) 0.0212(7) -0.0047(6) 0.0065(5) -0.0029(5)
C4 0.0247(6) 0.0210(6) 0.0200(6) -0.0019(6) 0.0064(6) 0.0007(5)
C5 0.0236(6) 0.0220(6) 0.0166(6) -0.0022(5) 0.0054(5) -0.0003(5)
C6 0.0218(6) 0.0218(7) 0.0184(6) -0.0001(5) 0.0052(5) 0.0006(5)
C7 0.0215(6) 0.0282(7) 0.0320(8) -0.0005(6) 0.0065(6) 0.0045(5)
C8 0.0178(6) 0.0367(8) 0.0368(8) 0.0001(7) 0.0054(6) -0.0018(6)
C9 0.0235(6) 0.0266(7) 0.0307(8) -0.0023(6) 0.0049(6) -0.0067(6)
C10 0.0423(8) 0.0256(7) 0.0208(7) -0.0044(6) 0.0016(7) 0.0036(6)
C11 0.0418(9) 0.0325(8) 0.0235(8) 0.0028(7) 0.0026(7) 0.0061(7)
C12 0.0189(6) 0.0240(7) 0.0234(7) -0.0038(6) 0.0045(5) 0.0005(5)
C13 0.0191(6) 0.0213(6) 0.0182(6) 0.0000(5) 0.0051(5) 0.0007(5)
C14 0.0237(6) 0.0217(7) 0.0242(7) -0.0018(6) 0.0059(6) -0.0008(5)

loop_
_atom_type_symbol
_atom_type_description
_atom_type_scat_dispersion_real
_atom_type_scat_dispersion_imag
_atom_type_scat_source
C C 0.0033 0.0016 'International Tables Vol C Tables 4.2.6.8 and 6.1.1.4'
H H 0.0000 0.0000 'International Tables Vol C Tables 4.2.6.8 and 6.1.1.4'
O O 0.0106 0.0060 'International Tables Vol C Tables 4.2.6.8 and 6.1.1.4'
F F 0.0171 0.0103 'International Tables Vol C Tables 4.2.6.8 and 6.1.1.4'
S S 0.1246 0.1234 'International Tables Vol C Tables 4.2.6.8 and 6.1.1.4'

loop_
_geom_angle_atom_site_label_1
_geom_angle_atom_site_label_2
_geom_angle_atom_site_label_3
_geom_angle
O1 S1 O2 117.62(7)
O1 S1 C12 112.96(6)
O2 S1 C12 108.66(7)
O1 S1 C5 111.46(6)
O2 S1 C5 108.67(6)
C12 S1 C5 95.13(6)
F1 C1 C2 118.87(14)
F1 C1 C11 118.18(14)
C2 C1 C11 122.95(14)
C1 C2 C3 117.98(13)
C1 C2 H11 121.0
C3 C2 H11 121.0
C2 C3 C4 120.97(13)
C2 C3 H10 119.5
C4 C3 H10 119.5
C3 C4 C10 118.98(13)
C3 C4 C5 119.16(12)
C10 C4 C5 121.78(12)
C4 C5 C6 119.12(11)
C4 C5 S1 110.49(9)
C6 C5 S1 101.56(9)
C4 C5 H9 108.4
C6 C5 H9 108.4
S1 C5 H9 108.4
C7 C6 C13 120.04(12)
C7 C6 C5 125.37(12)
C13 C6 C5 114.59(12)
C8 C7 C6 119.41(13)
C8 C7 H6 120.3
C6 C7 H6 120.3
C9 C8 C7 120.39(13)
C9 C8 H5 119.8
C7 C8 H5 119.8
C8 C9 C14 120.80(13)
C8 C9 H1 119.6
C14 C9 H1 119.6
C11 C10 C4 120.32(14)
C11 C10 H3 119.8
C4 C10 H3 119.8
C1 C11 C10 118.78(15)
C1 C11 H2 120.6
C10 C11 H2 120.6
C13 C12 S1 102.38(9)
C13 C12 H7 111.3
S1 C12 H7 111.3
C13 C12 H8 111.3
S1 C12 H8 111.3
H7 C12 H8 109.2
C14 C13 C6 120.25(12)
C14 C13 C12 124.88(12)
C6 C13 C12 114.86(12)
C9 C14 C13 119.10(13)
C9 C14 H4 120.4
C13 C14 H4 120.4

loop_
_geom_bond_atom_site_label_1
_geom_bond_atom_site_label_2
_geom_bond_distance
S1 O1 1.4403(10)
S1 O2 1.4453(10)
S1 C12 1.7844(15)
S1 C5 1.8242(13)
F1 C1 1.3593(17)
C1 C2 1.371(2)
C1 C11 1.371(2)
C2 C3 1.3906(19)
C2 H11 0.9300
C3 C4 1.3910(18)
C3 H10 0.9300
C4 C10 1.397(2)
C4 C5 1.5085(19)
C5 C6 1.5105(18)
C5 H9 0.9800
C6 C7 1.3903(18)
C6 C13 1.3996(18)
C7 C8 1.389(2)
C7 H6 0.9300
C8 C9 1.383(2)
C8 H5 0.9300
C9 C14 1.3881(18)
C9 H1 0.9300
C10 C11 1.384(2)
C10 H3 0.9300
C11 H2 0.9300
C12 C13 1.5113(17)
C12 H7 0.9700
C12 H8 0.9700
C13 C14 1.3913(18)
C14 H4 0.9300

loop_
_geom_torsion_atom_site_label_1
_geom_torsion_atom_site_label_2
_geom_torsion_atom_site_label_3
_geom_torsion_atom_site_label_4
_geom_torsion
F1 C1 C2 C3 -178.21(11)
C11 C1 C2 C3 0.9(2)
C1 C2 C3 C4 -0.78(19)
C2 C3 C4 C10 -0.11(19)
C2 C3 C4 C5 -177.01(11)
C3 C4 C5 C6 -148.25(12)
C10 C4 C5 C6 34.94(18)
C3 C4 C5 S1 94.82(12)
C10 C4 C5 S1 -81.99(15)
O1 S1 C5 C4 -85.50(11)
O2 S1 C5 C4 45.69(11)
C12 S1 C5 C4 157.37(10)
O1 S1 C5 C6 147.16(9)
O2 S1 C5 C6 -81.65(10)
C12 S1 C5 C6 30.02(10)
C4 C5 C6 C7 37.12(19)
S1 C5 C6 C7 158.65(13)
C4 C5 C6 C13 -143.02(12)
S1 C5 C6 C13 -21.49(14)
C13 C6 C7 C8 0.2(2)
C5 C6 C7 C8 -179.93(14)
C6 C7 C8 C9 0.5(2)
C7 C8 C9 C14 -0.6(2)
C3 C4 C10 C11 0.9(2)
C5 C4 C10 C11 177.76(13)
F1 C1 C11 C10 179.03(13)
C2 C1 C11 C10 -0.1(2)
C4 C10 C11 C1 -0.9(2)
O1 S1 C12 C13 -146.04(9)
O2 S1 C12 C13 81.56(10)
C5 S1 C12 C13 -30.13(10)
C7 C6 C13 C14 -0.9(2)
C5 C6 C13 C14 179.27(12)
C7 C6 C13 C12 179.76(13)
C5 C6 C13 C12 -0.11(17)
S1 C12 C13 C14 -157.12(12)
S1 C12 C13 C6 22.22(14)
C8 C9 C14 C13 0.0(2)
C6 C13 C14 C9 0.8(2)
C12 C13 C14 C9 -179.93(13)
